data_9015033
loop_
_publ_author_name
'Thorogood, G. J.'
'Avdeev, M.'
'Kennedy, B. J.'

_publ_section_title
;
 Structural studies of the aeschynite-euxenite transformation in
 the series Ln(TiTa)O6 Ln = lanthanide
;
_journal_name_full 'Solid State Sciences'
_journal_page_first 1263
_journal_page_last 1269
_journal_paper_doi 10.1016/j.solidstatesciences.2010.02.036
_journal_volume 12
_journal_year 2010
_chemical_compound_source Synthetic
_chemical_formula_sum 'La O6 Ta Ti'
_chemical_name_mineral Tantalaeschynite-(La)
_space_group_IT_number 62
_symmetry_space_group_name_Hall '-P 2ac 2n'
_symmetry_space_group_name_H-M 'P n m a'
_cell_angle_alpha 90
_cell_angle_beta 90
_cell_angle_gamma 90
_cell_length_a 10.9420
_cell_length_b 7.5831
_cell_length_c 5.4614
_cell_formula_units_Z 4
_cell_volume 453.156
_database_code_amcsd 0018923
_exptl_crystal_density_diffrn 6.797
_cod_original_formula_sum 'La (Ta Ti) O6'
_cod_database_code 9015033

loop_
_space_group_symop_operation_xyz
x,y,z
x,1/2-y,z
-x,1/2+y,-z
1/2-x,1/2+y,1/2+z
1/2+x,1/2-y,1/2-z
1/2+x,y,1/2-z
1/2-x,-y,1/2+z
-x,-y,-z

loop_
_atom_site_label
_atom_site_fract_x
_atom_site_fract_y
_atom_site_fract_z
_atom_site_occupancy
_atom_site_U_iso_or_equiv
La 0.45810 0.75000 0.04070 1.00000 0.01229
Ta 0.64350 0.50490 0.46030 0.50000 0.00760
Ti 0.64350 0.50490 0.46030 0.50000 0.00760
O1 0.47320 0.46460 0.27080 1.00000 0.01330
O2 0.28890 0.94780 0.86770 1.00000 0.01153
O3 0.35630 0.75000 0.45880 1.00000 0.01343
O4 0.62490 0.75000 0.35130 1.00000 0.01077

loop_
_cod_related_entry_id
_cod_related_entry_database
_cod_related_entry_code
1 AMCSD 0018923
